data_4316973
loop_
_publ_author_name
'Li-Cheng Song'
'Yu-Long Li'
'Ling Li'
'Zhen-Chao Gu'
'Qing-Mei Hu'

_publ_section_title
;
 Synthetic and Structural Investigations of Linear and Macrocyclic
 Nickel/Iron/Sulfur Cluster Complexes
;
_journal_name_full 'Inorganic Chemistry'
_journal_page_first 10174
_journal_page_last 10182
_journal_paper_doi 10.1021/ic101451y
_journal_volume 49
_journal_year 2010
_chemical_formula_sum 'C49 H36 Cl2 Fe4 Ni O12 P2 S6'
_chemical_formula_weight 1424.09
_chemical_name_systematic
; 
 ? 
;
_space_group_IT_number 2
_symmetry_cell_setting triclinic
_symmetry_space_group_name_Hall '-P 1'
_symmetry_space_group_name_H-M 'P -1'
_atom_sites_solution_hydrogens geom
_atom_sites_solution_primary direct
_atom_sites_solution_secondary difmap
_audit_creation_method SHELXL-97
_cell_angle_alpha 98.289(6)
_cell_angle_beta 102.325(12)
_cell_angle_gamma 92.974(9)
_cell_formula_units_Z 2
_cell_length_a 13.768(2)
_cell_length_b 13.877(2)
_cell_length_c 15.743(3)
_cell_measurement_reflns_used 7289
_cell_measurement_temperature 113(2)
_cell_measurement_theta_max 27.30
_cell_measurement_theta_min 1.30
_cell_volume 2897.2(8)
_computing_cell_refinement 'CrystalClear-SM Expert 2.0 r2'
_computing_data_collection 'CrystalClear-SM Expert 2.0 r2 (Rigaku, 2009)'
_computing_data_reduction 'CrystalClear-SM Expert 2.0 r2'
_computing_molecular_graphics 'CrystalStructure 4.0'
_computing_publication_material 'CrystalStructure 4.0 (Rigaku, 2009)'
_computing_structure_refinement 'SHELXL-97 (Sheldrick, 1997)'
_computing_structure_solution 'SHELXS-97 (Sheldrick, 1990)'
_diffrn_ambient_temperature 113(2)
_diffrn_measured_fraction_theta_full 0.982
_diffrn_measured_fraction_theta_max 0.982
_diffrn_measurement_device_type 'Rigaku Saturn724 CCD camera'
_diffrn_measurement_method \w
_diffrn_radiation_monochromator multilayer
_diffrn_radiation_source 'rotating anode'
_diffrn_radiation_type MoK\a
_diffrn_radiation_wavelength 0.71075
_diffrn_reflns_av_R_equivalents 0.0512
_diffrn_reflns_av_sigmaI/netI 0.1504
_diffrn_reflns_limit_h_max 14
_diffrn_reflns_limit_h_min -17
_diffrn_reflns_limit_k_max 15
_diffrn_reflns_limit_k_min -17
_diffrn_reflns_limit_l_max 20
_diffrn_reflns_limit_l_min -19
_diffrn_reflns_number 19292
_diffrn_reflns_theta_full 25.02
_diffrn_reflns_theta_max 27.65
_diffrn_reflns_theta_min 1.34
_diffrn_standards_decay_% 0
_diffrn_standards_interval_count 0
_diffrn_standards_interval_time 0
_diffrn_standards_number 0
_exptl_absorpt_coefficient_mu 1.717
_exptl_absorpt_correction_T_max 0.7474
_exptl_absorpt_correction_T_min 0.7038
_exptl_absorpt_correction_type multi-scan
_exptl_absorpt_process_details CrystalClear
_exptl_crystal_colour colorless
_exptl_crystal_density_diffrn 1.632
_exptl_crystal_density_method 'not measured'
_exptl_crystal_description prism
_exptl_crystal_F_000 1436
_exptl_crystal_size_max 0.22
_exptl_crystal_size_mid 0.20
_exptl_crystal_size_min 0.18
_refine_diff_density_max 1.420
_refine_diff_density_min -0.917
_refine_diff_density_rms 0.159
_refine_ls_extinction_method none
_refine_ls_goodness_of_fit_ref 1.049
_refine_ls_hydrogen_treatment constr
_refine_ls_matrix_type full
_refine_ls_number_parameters 687
_refine_ls_number_reflns 10051
_refine_ls_number_restraints 24
_refine_ls_restrained_S_all 1.077
_refine_ls_R_factor_all 0.0822
_refine_ls_R_factor_gt 0.0569
_refine_ls_shift/su_max 0.006
_refine_ls_shift/su_mean 0.001
_refine_ls_structure_factor_coef Fsqd
_refine_ls_weighting_details 'calc w=1/[\s^2^(Fo^2^)+(0.0630P)^2^+0.0000P] where P=(Fo^2^+2Fc^2^)/3'
_refine_ls_weighting_scheme calc
_refine_ls_wR_factor_gt 0.1368
_refine_ls_wR_factor_ref 0.1554
_reflns_number_gt 6614
_reflns_number_total 12553
_reflns_threshold_expression >2sigma(I)
_cod_data_source_file ic101451y_si_001_4.cif
_cod_data_source_block 5
_cod_database_code 4316973

loop_
_symmetry_equiv_pos_as_xyz
'x, y, z'
'-x, -y, -z'

loop_
_atom_site_label
_atom_site_type_symbol
_atom_site_fract_x
_atom_site_fract_y
_atom_site_fract_z
_atom_site_U_iso_or_equiv
_atom_site_adp_type
_atom_site_occupancy
_atom_site_symmetry_multiplicity
_atom_site_calc_flag
_atom_site_refinement_flags
_atom_site_disorder_assembly
_atom_site_disorder_group
Ni1 Ni 0.77012(6) 0.25624(7) 0.22551(5) 0.0143(2) Uani 1 1 d . . .
Fe1 Fe 0.43411(7) 0.07251(8) 0.26761(7) 0.0225(3) Uani 1 1 d . . .
Fe2 Fe 0.42337(7) 0.26206(8) 0.27562(6) 0.0197(3) Uani 1 1 d . . .
Fe3 Fe 0.76238(7) 0.46575(8) -0.03622(6) 0.0167(2) Uani 1 1 d . . .
Fe4 Fe 0.66836(7) 0.29030(8) -0.09283(6) 0.0173(3) Uani 1 1 d . . .
S1 S 0.47326(13) 0.18205(15) 0.39110(12) 0.0231(4) Uani 1 1 d . . .
S2 S 0.59081(13) 0.13004(14) 0.25358(12) 0.0223(4) Uani 1 1 d . . .
S3 S 0.63402(12) 0.33499(13) 0.23302(11) 0.0178(4) Uani 1 1 d . . .
S4 S 0.59984(12) 0.42737(14) -0.04587(11) 0.0191(4) Uani 1 1 d . . .
S5 S 0.77857(12) 0.39364(14) 0.08973(11) 0.0186(4) Uani 1 1 d . . .
S6 S 0.70284(12) 0.18951(14) 0.08568(11) 0.0179(4) Uani 1 1 d . . .
P1 P 0.85020(12) 0.34025(14) 0.34960(11) 0.0154(4) Uani 1 1 d . . .
P2 P 0.88980(12) 0.15937(14) 0.23557(11) 0.0154(4) Uani 1 1 d . . .
O1 O 0.5100(4) -0.1100(4) 0.3200(4) 0.0400(15) Uani 1 1 d . . .
O2 O 0.2299(4) 0.0203(4) 0.2833(4) 0.0379(15) Uani 1 1 d . . .
O3 O 0.3679(4) 0.0375(4) 0.0731(4) 0.0444(16) Uani 1 1 d . . .
O4 O 0.4900(4) 0.4660(5) 0.3610(4) 0.0387(15) Uani 1 1 d . . .
O5 O 0.2135(4) 0.2659(4) 0.2947(3) 0.0356(14) Uani 1 1 d . . .
O6 O 0.3654(4) 0.2795(4) 0.0885(3) 0.0332(14) Uani 1 1 d . . .
O7 O 0.8103(4) 0.6652(4) 0.0681(3) 0.0276(12) Uani 1 1 d . . .
O8 O 0.7380(3) 0.5373(4) -0.2050(3) 0.0266(12) Uani 1 1 d . . .
O9 O 0.9568(3) 0.3960(4) -0.0543(3) 0.0314(14) Uani 1 1 d . . .
O10 O 0.4989(4) 0.1471(4) -0.1020(3) 0.0328(14) Uani 1 1 d . . .
O11 O 0.6192(4) 0.3132(4) -0.2806(3) 0.0402(15) Uani 1 1 d . . .
O12 O 0.8317(4) 0.1690(5) -0.1209(4) 0.0448(16) Uani 1 1 d . . .
C1 C 0.4797(5) -0.0393(6) 0.2984(5) 0.0258(18) Uani 1 1 d . . .
C2 C 0.3099(6) 0.0431(6) 0.2784(5) 0.0278(19) Uani 1 1 d . . .
C3 C 0.3961(6) 0.0520(6) 0.1507(6) 0.0302(19) Uani 1 1 d . . .
C4 C 0.4620(5) 0.3871(7) 0.3277(5) 0.0278(19) Uani 1 1 d . . .
C5 C 0.2952(5) 0.2625(6) 0.2888(5) 0.0237(17) Uani 1 1 d . . .
C6 C 0.3878(5) 0.2726(5) 0.1616(5) 0.0214(17) Uani 1 1 d . . .
C7 C 0.7931(5) 0.5884(6) 0.0287(5) 0.0204(17) Uani 1 1 d . . .
C8 C 0.7463(4) 0.5079(5) -0.1387(4) 0.0139(15) Uani 1 1 d U . .
C9 C 0.8826(6) 0.4231(6) -0.0456(5) 0.0268(18) Uani 1 1 d . . .
C10 C 0.5648(5) 0.2002(6) -0.0997(5) 0.0223(17) Uani 1 1 d . . .
C11 C 0.6382(5) 0.3057(5) -0.2072(5) 0.0221(17) Uani 1 1 d . . .
C12 C 0.7690(5) 0.2160(6) -0.1097(4) 0.0241(18) Uani 1 1 d . . .
C13 C 0.3828(5) 0.1799(6) 0.4607(5) 0.0296(19) Uani 1 1 d . . .
H13A H 0.3145 0.1702 0.4230 0.035 Uiso 1 1 calc R . .
H13B H 0.3927 0.1239 0.4933 0.035 Uiso 1 1 calc R . .
C14 C 0.3927(6) 0.2738(7) 0.5262(5) 0.042(2) Uani 1 1 d . . .
H14A H 0.4576 0.2799 0.5679 0.050 Uiso 1 1 calc R . .
H14B H 0.3393 0.2721 0.5584 0.050 Uiso 1 1 calc R . .
H14C H 0.3878 0.3298 0.4945 0.050 Uiso 1 1 calc R . .
C15 C 0.5578(5) 0.2449(5) 0.2533(4) 0.0175(16) Uani 1 1 d . . .
C16 C 0.5161(5) 0.4716(6) -0.1369(5) 0.0268(19) Uani 1 1 d . . .
H16A H 0.5014 0.5392 -0.1170 0.032 Uiso 1 1 calc R . .
H16B H 0.5497 0.4729 -0.1864 0.032 Uiso 1 1 calc R . .
C17 C 0.4185(5) 0.4060(7) -0.1684(6) 0.042(2) Uani 1 1 d . . .
H17A H 0.4320 0.3417 -0.1961 0.050 Uiso 1 1 calc R . .
H17B H 0.3719 0.4357 -0.2113 0.050 Uiso 1 1 calc R . .
H17C H 0.3891 0.3986 -0.1180 0.050 Uiso 1 1 calc R . .
C18 C 0.7169(5) 0.2866(5) 0.0347(4) 0.0162(16) Uani 1 1 d . . .
C19 C 0.9552(4) 0.2747(5) 0.3986(4) 0.0149(15) Uani 1 1 d . . .
C20 C 0.9735(4) 0.1915(5) 0.3444(4) 0.0151(15) Uani 1 1 d . . .
C21 C 1.0518(5) 0.1368(5) 0.3763(4) 0.0201(17) Uani 1 1 d . . .
H21 H 1.0658 0.0809 0.3398 0.024 Uiso 1 1 calc R . .
C22 C 1.1088(5) 0.1639(6) 0.4605(5) 0.0223(17) Uani 1 1 d . . .
H22 H 1.1620 0.1266 0.4819 0.027 Uiso 1 1 calc R . .
C23 C 1.0889(5) 0.2457(6) 0.5143(5) 0.0260(18) Uani 1 1 d . . .
H23 H 1.1291 0.2643 0.5720 0.031 Uiso 1 1 calc R . .
C24 C 1.0107(5) 0.3003(6) 0.4843(4) 0.0210(17) Uani 1 1 d . . .
H24 H 0.9954 0.3545 0.5219 0.025 Uiso 1 1 calc R . .
C25 C 0.7900(5) 0.3799(5) 0.4393(4) 0.0172(16) Uani 1 1 d . . .
C26 C 0.7260(5) 0.3117(6) 0.4606(4) 0.0222(17) Uani 1 1 d . . .
H26 H 0.7120 0.2481 0.4269 0.027 Uiso 1 1 calc R . .
C27 C 0.6828(5) 0.3369(7) 0.5313(5) 0.032(2) Uani 1 1 d . . .
H27 H 0.6406 0.2897 0.5475 0.038 Uiso 1 1 calc R . .
C28 C 0.7007(5) 0.4305(7) 0.5785(5) 0.031(2) Uani 1 1 d . . .
H28 H 0.6692 0.4478 0.6259 0.037 Uiso 1 1 calc R . .
C29 C 0.7639(6) 0.4988(7) 0.5573(5) 0.035(2) Uani 1 1 d . . .
H29 H 0.7765 0.5628 0.5904 0.042 Uiso 1 1 calc R . .
C30 C 0.8089(5) 0.4738(6) 0.4877(5) 0.0264(18) Uani 1 1 d . . .
H30 H 0.8527 0.5206 0.4729 0.032 Uiso 1 1 calc R . .
C31 C 0.9047(5) 0.4498(5) 0.3200(4) 0.0185(16) Uani 1 1 d . . .
C32 C 1.0005(5) 0.4542(6) 0.3041(5) 0.0274(19) Uani 1 1 d . . .
H32 H 1.0427 0.4037 0.3168 0.033 Uiso 1 1 calc R . .
C33 C 1.0341(6) 0.5335(7) 0.2693(5) 0.039(2) Uani 1 1 d . . .
H33 H 1.0993 0.5359 0.2585 0.047 Uiso 1 1 calc R . .
C34 C 0.9753(6) 0.6082(6) 0.2504(5) 0.0307(19) Uani 1 1 d . . .
H34 H 1.0000 0.6619 0.2276 0.037 Uiso 1 1 calc R . .
C35 C 0.8780(5) 0.6040(6) 0.2655(4) 0.0244(18) Uani 1 1 d . . .
H35 H 0.8358 0.6542 0.2517 0.029 Uiso 1 1 calc R . .
C36 C 0.8443(5) 0.5262(5) 0.3006(4) 0.0217(17) Uani 1 1 d . . .
H36 H 0.7792 0.5242 0.3118 0.026 Uiso 1 1 calc R . .
C37 C 0.9718(4) 0.1504(5) 0.1586(4) 0.0140(15) Uani 1 1 d . . .
C38 C 1.0236(5) 0.0678(6) 0.1428(4) 0.0220(17) Uani 1 1 d . . .
H38 H 1.0117 0.0114 0.1681 0.026 Uiso 1 1 calc R . .
C39 C 1.0928(5) 0.0686(6) 0.0896(5) 0.0276(19) Uani 1 1 d . . .
H39 H 1.1276 0.0126 0.0779 0.033 Uiso 1 1 calc R . .
C40 C 1.1101(5) 0.1523(6) 0.0540(5) 0.0273(19) Uani 1 1 d . . .
H40 H 1.1572 0.1530 0.0178 0.033 Uiso 1 1 calc R . .
C41 C 1.0605(5) 0.2337(6) 0.0703(5) 0.030(2) Uani 1 1 d . . .
H41 H 1.0737 0.2904 0.0458 0.036 Uiso 1 1 calc R . .
C42 C 0.9908(5) 0.2334(6) 0.1226(4) 0.0235(18) Uani 1 1 d . . .
H42 H 0.9562 0.2898 0.1337 0.028 Uiso 1 1 calc R . .
C43 C 0.8355(5) 0.0358(5) 0.2331(4) 0.0159(15) Uani 1 1 d . . .
C44 C 0.8218(5) 0.0055(6) 0.3107(5) 0.0256(18) Uani 1 1 d . . .
H44 H 0.8486 0.0457 0.3658 0.031 Uiso 1 1 calc R . .
C45 C 0.7688(5) -0.0834(6) 0.3073(5) 0.035(2) Uani 1 1 d . . .
H45 H 0.7582 -0.1038 0.3599 0.042 Uiso 1 1 calc R . .
C46 C 0.7320(6) -0.1417(6) 0.2274(6) 0.040(2) Uani 1 1 d . . .
H46 H 0.6982 -0.2038 0.2254 0.048 Uiso 1 1 calc R . .
C47 C 0.7434(5) -0.1113(6) 0.1492(5) 0.0291(19) Uani 1 1 d . . .
H47 H 0.7155 -0.1514 0.0942 0.035 Uiso 1 1 calc R . .
C48 C 0.7955(5) -0.0225(5) 0.1520(5) 0.0238(17) Uani 1 1 d . . .
H48 H 0.8040 -0.0015 0.0990 0.029 Uiso 1 1 calc R . .
C49 C 0.1562(8) 0.8345(9) 0.3698(7) 0.080(4) Uani 1 1 d U . .
H49A H 0.1513 0.7679 0.3850 0.096 Uiso 1 1 calc R . .
H49B H 0.1916 0.8320 0.3211 0.096 Uiso 1 1 calc R . .
Cl1 Cl 0.0330(3) 0.8691(2) 0.3321(3) 0.1134(13) Uani 1 1 d U . .
Cl2 Cl 0.2262(4) 0.9129(3) 0.4606(2) 0.1371(17) Uani 1 1 d U . .

loop_
_atom_site_aniso_label
_atom_site_aniso_U_11
_atom_site_aniso_U_22
_atom_site_aniso_U_33
_atom_site_aniso_U_23
_atom_site_aniso_U_13
_atom_site_aniso_U_12
Ni1 0.0127(4) 0.0151(5) 0.0150(5) 0.0033(4) 0.0025(3) 0.0012(4)
Fe1 0.0214(6) 0.0198(7) 0.0273(6) 0.0066(5) 0.0062(5) 0.0000(5)
Fe2 0.0150(5) 0.0224(7) 0.0235(6) 0.0076(5) 0.0051(4) 0.0036(5)
Fe3 0.0145(5) 0.0169(6) 0.0192(6) 0.0065(5) 0.0028(4) -0.0002(4)
Fe4 0.0182(5) 0.0177(6) 0.0159(6) 0.0050(4) 0.0019(4) 0.0006(4)
S1 0.0227(10) 0.0249(12) 0.0226(10) 0.0068(9) 0.0051(8) 0.0024(8)
S2 0.0215(10) 0.0187(11) 0.0301(11) 0.0078(9) 0.0098(8) 0.0045(8)
S3 0.0147(9) 0.0175(11) 0.0224(10) 0.0059(8) 0.0043(7) 0.0035(7)
S4 0.0157(9) 0.0180(11) 0.0247(10) 0.0078(8) 0.0035(7) 0.0021(8)
S5 0.0197(9) 0.0186(11) 0.0159(9) 0.0039(8) 0.0005(7) -0.0020(8)
S6 0.0212(9) 0.0161(10) 0.0155(9) 0.0045(8) 0.0013(7) 0.0003(8)
P1 0.0143(9) 0.0160(11) 0.0158(10) 0.0019(8) 0.0032(7) 0.0014(8)
P2 0.0154(9) 0.0154(11) 0.0161(10) 0.0039(8) 0.0041(7) 0.0021(8)
O1 0.038(3) 0.033(4) 0.049(4) 0.021(3) 0.000(3) 0.001(3)
O2 0.021(3) 0.044(4) 0.048(4) 0.009(3) 0.007(3) -0.007(3)
O3 0.064(4) 0.031(4) 0.036(4) 0.006(3) 0.003(3) 0.010(3)
O4 0.032(3) 0.031(4) 0.053(4) -0.003(3) 0.016(3) 0.000(3)
O5 0.021(3) 0.045(4) 0.043(4) 0.006(3) 0.013(2) 0.001(3)
O6 0.030(3) 0.040(4) 0.028(3) 0.011(3) 0.000(2) 0.002(3)
O7 0.039(3) 0.018(3) 0.026(3) 0.003(3) 0.007(2) 0.003(3)
O8 0.026(3) 0.030(3) 0.026(3) 0.011(3) 0.006(2) 0.004(2)
O9 0.017(3) 0.036(4) 0.046(4) 0.013(3) 0.013(2) 0.005(3)
O10 0.023(3) 0.030(4) 0.043(4) 0.011(3) 0.000(3) -0.006(3)
O11 0.058(4) 0.042(4) 0.018(3) 0.012(3) 0.001(3) -0.010(3)
O12 0.044(4) 0.042(4) 0.050(4) -0.003(3) 0.015(3) 0.024(3)
C1 0.011(4) 0.032(5) 0.033(5) 0.011(4) 0.001(3) -0.014(3)
C2 0.032(5) 0.024(5) 0.027(5) 0.002(4) 0.008(4) 0.001(4)
C3 0.033(5) 0.022(5) 0.038(5) 0.011(4) 0.009(4) 0.001(4)
C4 0.021(4) 0.031(6) 0.033(5) 0.007(4) 0.008(3) 0.005(4)
C5 0.024(4) 0.022(5) 0.025(4) 0.005(3) 0.006(3) 0.002(3)
C6 0.009(4) 0.024(5) 0.029(5) 0.004(4) 0.001(3) -0.003(3)
C7 0.020(4) 0.028(5) 0.017(4) 0.014(4) 0.004(3) 0.005(3)
C8 0.0127(17) 0.0140(17) 0.0145(17) 0.0016(10) 0.0028(10) 0.0007(10)
C9 0.029(4) 0.029(5) 0.024(4) 0.009(4) 0.006(3) 0.002(4)
C10 0.022(4) 0.024(5) 0.020(4) 0.010(3) -0.003(3) 0.010(4)
C11 0.024(4) 0.009(4) 0.030(5) 0.001(3) 0.003(3) -0.007(3)
C12 0.033(4) 0.022(5) 0.016(4) 0.003(3) 0.004(3) 0.002(4)
C13 0.029(4) 0.041(6) 0.020(4) 0.010(4) 0.007(3) 0.001(4)
C14 0.043(5) 0.053(7) 0.033(5) 0.007(5) 0.016(4) 0.008(5)
C15 0.012(3) 0.026(5) 0.011(4) 0.001(3) -0.003(3) -0.003(3)
C16 0.025(4) 0.025(5) 0.032(5) 0.017(4) 0.000(3) 0.010(4)
C17 0.028(5) 0.040(6) 0.053(6) 0.022(5) -0.010(4) 0.005(4)
C18 0.025(4) 0.014(4) 0.015(4) 0.010(3) 0.008(3) 0.011(3)
C19 0.007(3) 0.019(4) 0.018(4) 0.002(3) 0.001(3) -0.003(3)
C20 0.010(3) 0.018(4) 0.016(4) 0.006(3) 0.000(3) -0.004(3)
C21 0.024(4) 0.018(4) 0.020(4) 0.004(3) 0.004(3) 0.009(3)
C22 0.019(4) 0.024(5) 0.024(4) 0.010(3) 0.000(3) 0.007(3)
C23 0.022(4) 0.036(5) 0.016(4) 0.005(4) -0.004(3) -0.001(4)
C24 0.027(4) 0.020(5) 0.016(4) 0.002(3) 0.004(3) 0.008(3)
C25 0.014(4) 0.025(5) 0.014(4) 0.008(3) 0.000(3) 0.009(3)
C26 0.023(4) 0.024(5) 0.017(4) 0.000(3) 0.001(3) 0.001(3)
C27 0.015(4) 0.055(7) 0.023(4) 0.004(4) 0.003(3) -0.007(4)
C28 0.023(4) 0.047(6) 0.022(4) -0.002(4) 0.010(3) 0.010(4)
C29 0.046(5) 0.032(6) 0.025(5) -0.005(4) 0.010(4) 0.006(4)
C30 0.027(4) 0.025(5) 0.028(4) 0.002(4) 0.009(3) 0.002(4)
C31 0.023(4) 0.014(4) 0.017(4) 0.002(3) 0.003(3) -0.001(3)
C32 0.026(4) 0.028(5) 0.031(5) 0.013(4) 0.006(3) 0.005(4)
C33 0.029(5) 0.043(6) 0.051(6) 0.019(5) 0.016(4) -0.003(4)
C34 0.041(5) 0.023(5) 0.027(5) 0.011(4) 0.004(4) -0.006(4)
C35 0.033(4) 0.018(5) 0.020(4) 0.005(3) 0.000(3) 0.005(4)
C36 0.021(4) 0.021(5) 0.019(4) 0.003(3) -0.002(3) 0.001(3)
C37 0.013(3) 0.013(4) 0.014(4) 0.001(3) 0.001(3) -0.002(3)
C38 0.022(4) 0.019(5) 0.024(4) 0.001(3) 0.004(3) 0.001(3)
C39 0.030(4) 0.027(5) 0.029(5) 0.002(4) 0.014(3) 0.013(4)
C40 0.023(4) 0.040(6) 0.021(4) 0.003(4) 0.011(3) 0.003(4)
C41 0.026(4) 0.033(5) 0.039(5) 0.019(4) 0.016(4) 0.003(4)
C42 0.023(4) 0.026(5) 0.026(4) 0.011(4) 0.008(3) 0.012(3)
C43 0.015(4) 0.008(4) 0.024(4) 0.003(3) 0.002(3) 0.002(3)
C44 0.022(4) 0.027(5) 0.024(4) 0.007(4) -0.003(3) 0.000(3)
C45 0.027(4) 0.040(6) 0.038(5) 0.023(4) -0.002(4) -0.010(4)
C46 0.026(5) 0.020(5) 0.073(7) 0.019(5) 0.003(4) 0.000(4)
C47 0.021(4) 0.017(5) 0.045(5) -0.003(4) 0.002(4) -0.001(3)
C48 0.021(4) 0.018(5) 0.033(5) 0.001(4) 0.008(3) -0.002(3)
C49 0.105(7) 0.059(7) 0.074(7) 0.020(6) 0.009(6) 0.013(6)
Cl1 0.100(2) 0.051(2) 0.218(4) 0.044(2) 0.084(3) 0.0123(19)
Cl2 0.290(5) 0.050(2) 0.061(2) 0.0167(18) 0.008(3) 0.023(3)

loop_
_atom_type_symbol
_atom_type_description
_atom_type_scat_dispersion_real
_atom_type_scat_dispersion_imag
_atom_type_scat_source
C C 0.0033 0.0016 'International Tables Vol C Tables 4.2.6.8 and 6.1.1.4'
H H 0.0000 0.0000 'International Tables Vol C Tables 4.2.6.8 and 6.1.1.4'
O O 0.0106 0.0060 'International Tables Vol C Tables 4.2.6.8 and 6.1.1.4'
P P 0.1023 0.0942 'International Tables Vol C Tables 4.2.6.8 and 6.1.1.4'
S S 0.1246 0.1234 'International Tables Vol C Tables 4.2.6.8 and 6.1.1.4'
Cl Cl 0.1484 0.1585 'International Tables Vol C Tables 4.2.6.8 and 6.1.1.4'
Fe Fe 0.3463 0.8444 'International Tables Vol C Tables 4.2.6.8 and 6.1.1.4'
Ni Ni 0.3393 1.1124 'International Tables Vol C Tables 4.2.6.8 and 6.1.1.4'

loop_
_geom_angle_atom_site_label_1
_geom_angle_atom_site_label_2
_geom_angle_atom_site_label_3
_geom_angle
_geom_angle_site_symmetry_1
_geom_angle_site_symmetry_3
_geom_angle_publ_flag
P1 Ni1 P2 88.01(7) . . ?
P1 Ni1 S3 91.00(7) . . ?
P2 Ni1 S3 167.55(8) . . ?
P1 Ni1 S6 169.08(8) . . ?
P2 Ni1 S6 92.54(7) . . ?
S3 Ni1 S6 90.78(7) . . ?
C3 Fe1 C2 91.6(3) . . ?
C3 Fe1 C1 106.4(4) . . ?
C2 Fe1 C1 94.6(3) . . ?
C3 Fe1 S1 146.9(3) . . ?
C2 Fe1 S1 94.3(2) . . ?
C1 Fe1 S1 105.5(2) . . ?
C3 Fe1 S2 88.2(2) . . ?
C2 Fe1 S2 173.1(3) . . ?
C1 Fe1 S2 92.0(2) . . ?
S1 Fe1 S2 82.16(7) . . ?
C3 Fe1 Fe2 92.1(3) . . ?
C2 Fe1 Fe2 97.0(3) . . ?
C1 Fe1 Fe2 157.7(2) . . ?
S1 Fe1 Fe2 54.83(6) . . ?
S2 Fe1 Fe2 76.11(6) . . ?
C6 Fe2 C4 102.8(3) . . ?
C6 Fe2 C5 92.7(3) . . ?
C4 Fe2 C5 96.4(3) . . ?
C6 Fe2 C15 85.3(3) . . ?
C4 Fe2 C15 90.7(3) . . ?
C5 Fe2 C15 172.9(3) . . ?
C6 Fe2 S1 154.9(3) . . ?
C4 Fe2 S1 100.6(2) . . ?
C5 Fe2 S1 93.6(2) . . ?
C15 Fe2 S1 85.5(2) . . ?
C6 Fe2 Fe1 101.5(2) . . ?
C4 Fe2 Fe1 152.0(2) . . ?
C5 Fe2 Fe1 96.2(2) . . ?
C15 Fe2 Fe1 77.5(2) . . ?
S1 Fe2 Fe1 53.72(6) . . ?
C8 Fe3 C9 91.7(3) . . ?
C8 Fe3 C7 94.2(3) . . ?
C9 Fe3 C7 104.2(3) . . ?
C8 Fe3 S4 95.8(2) . . ?
C9 Fe3 S4 147.5(3) . . ?
C7 Fe3 S4 106.7(2) . . ?
C8 Fe3 S5 173.9(2) . . ?
C9 Fe3 S5 87.1(2) . . ?
C7 Fe3 S5 92.0(2) . . ?
S4 Fe3 S5 82.18(7) . . ?
C8 Fe3 Fe4 98.3(2) . . ?
C9 Fe3 Fe4 93.1(3) . . ?
C7 Fe3 Fe4 158.4(2) . . ?
S4 Fe3 Fe4 54.62(6) . . ?
S5 Fe3 Fe4 75.82(6) . . ?
C11 Fe4 C12 91.8(3) . . ?
C11 Fe4 C10 96.5(3) . . ?
C12 Fe4 C10 103.2(3) . . ?
C11 Fe4 C18 172.3(3) . . ?
C12 Fe4 C18 86.4(3) . . ?
C10 Fe4 C18 91.2(3) . . ?
C11 Fe4 S4 94.3(2) . . ?
C12 Fe4 S4 155.8(2) . . ?
C10 Fe4 S4 99.3(2) . . ?
C18 Fe4 S4 84.35(19) . . ?
C11 Fe4 Fe3 94.9(2) . . ?
C12 Fe4 Fe3 102.4(2) . . ?
C10 Fe4 Fe3 151.5(2) . . ?
C18 Fe4 Fe3 78.2(2) . . ?
S4 Fe4 Fe3 53.76(5) . . ?
C13 S1 Fe1 114.2(3) . . ?
C13 S1 Fe2 112.8(3) . . ?
Fe1 S1 Fe2 71.44(7) . . ?
C15 S2 Fe1 92.4(2) . . ?
C15 S3 Ni1 100.6(2) . . ?
C16 S4 Fe3 114.2(2) . . ?
C16 S4 Fe4 112.0(3) . . ?
Fe3 S4 Fe4 71.61(6) . . ?
C18 S5 Fe3 93.7(2) . . ?
C18 S6 Ni1 100.2(2) . . ?
C25 P1 C31 107.2(3) . . ?
C25 P1 C19 105.0(3) . . ?
C31 P1 C19 106.4(3) . . ?
C25 P1 Ni1 122.7(2) . . ?
C31 P1 Ni1 104.7(2) . . ?
C19 P1 Ni1 109.8(2) . . ?
C37 P2 C20 104.9(3) . . ?
C37 P2 C43 107.0(3) . . ?
C20 P2 C43 105.0(3) . . ?
C37 P2 Ni1 121.7(2) . . ?
C20 P2 Ni1 109.0(2) . . ?
C43 P2 Ni1 108.1(2) . . ?
O1 C1 Fe1 178.5(7) . . ?
O2 C2 Fe1 177.1(7) . . ?
O3 C3 Fe1 178.0(7) . . ?
O4 C4 Fe2 177.6(7) . . ?
O5 C5 Fe2 176.9(7) . . ?
O6 C6 Fe2 179.6(7) . . ?
O7 C7 Fe3 178.5(6) . . ?
O8 C8 Fe3 178.2(6) . . ?
O9 C9 Fe3 177.8(6) . . ?
O10 C10 Fe4 177.2(7) . . ?
O11 C11 Fe4 178.4(7) . . ?
O12 C12 Fe4 179.5(8) . . ?
C14 C13 S1 112.1(6) . . ?
C14 C13 H13A 109.2 . . ?
S1 C13 H13A 109.2 . . ?
C14 C13 H13B 109.2 . . ?
S1 C13 H13B 109.2 . . ?
H13A C13 H13B 107.9 . . ?
C13 C14 H14A 109.5 . . ?
C13 C14 H14B 109.5 . . ?
H14A C14 H14B 109.5 . . ?
C13 C14 H14C 109.5 . . ?
H14A C14 H14C 109.5 . . ?
H14B C14 H14C 109.5 . . ?
S2 C15 S3 121.8(4) . . ?
S2 C15 Fe2 113.6(4) . . ?
S3 C15 Fe2 124.6(4) . . ?
C17 C16 S4 111.1(5) . . ?
C17 C16 H16A 109.4 . . ?
S4 C16 H16A 109.4 . . ?
C17 C16 H16B 109.4 . . ?
S4 C16 H16B 109.4 . . ?
H16A C16 H16B 108.0 . . ?
C16 C17 H17A 109.5 . . ?
C16 C17 H17B 109.5 . . ?
H17A C17 H17B 109.5 . . ?
C16 C17 H17C 109.5 . . ?
H17A C17 H17C 109.5 . . ?
H17B C17 H17C 109.5 . . ?
S6 C18 S5 121.9(4) . . ?
S6 C18 Fe4 125.8(4) . . ?
S5 C18 Fe4 112.2(4) . . ?
C24 C19 C20 120.7(6) . . ?
C24 C19 P1 124.0(5) . . ?
C20 C19 P1 115.2(5) . . ?
C21 C20 C19 119.2(6) . . ?
C21 C20 P2 123.8(5) . . ?
C19 C20 P2 117.0(5) . . ?
C22 C21 C20 120.1(7) . . ?
C22 C21 H21 120.0 . . ?
C20 C21 H21 120.0 . . ?
C21 C22 C23 120.3(6) . . ?
C21 C22 H22 119.9 . . ?
C23 C22 H22 119.9 . . ?
C24 C23 C22 120.6(6) . . ?
C24 C23 H23 119.7 . . ?
C22 C23 H23 119.7 . . ?
C23 C24 C19 119.1(7) . . ?
C23 C24 H24 120.5 . . ?
C19 C24 H24 120.5 . . ?
C26 C25 C30 120.2(6) . . ?
C26 C25 P1 117.4(6) . . ?
C30 C25 P1 122.4(6) . . ?
C27 C26 C25 119.5(7) . . ?
C27 C26 H26 120.2 . . ?
C25 C26 H26 120.2 . . ?
C26 C27 C28 120.1(8) . . ?
C26 C27 H27 119.9 . . ?
C28 C27 H27 119.9 . . ?
C29 C28 C27 120.6(7) . . ?
C29 C28 H28 119.7 . . ?
C27 C28 H28 119.7 . . ?
C30 C29 C28 119.6(8) . . ?
C30 C29 H29 120.2 . . ?
C28 C29 H29 120.2 . . ?
C29 C30 C25 119.9(8) . . ?
C29 C30 H30 120.0 . . ?
C25 C30 H30 120.0 . . ?
C32 C31 C36 118.7(7) . . ?
C32 C31 P1 121.4(6) . . ?
C36 C31 P1 119.3(5) . . ?
C31 C32 C33 119.5(7) . . ?
C31 C32 H32 120.2 . . ?
C33 C32 H32 120.2 . . ?
C34 C33 C32 121.9(7) . . ?
C34 C33 H33 119.0 . . ?
C32 C33 H33 119.0 . . ?
C33 C34 C35 119.0(7) . . ?
C33 C34 H34 120.5 . . ?
C35 C34 H34 120.5 . . ?
C36 C35 C34 119.6(7) . . ?
C36 C35 H35 120.2 . . ?
C34 C35 H35 120.2 . . ?
C35 C36 C31 121.3(7) . . ?
C35 C36 H36 119.4 . . ?
C31 C36 H36 119.4 . . ?
C42 C37 C38 119.9(6) . . ?
C42 C37 P2 117.4(5) . . ?
C38 C37 P2 122.3(5) . . ?
C39 C38 C37 119.8(7) . . ?
C39 C38 H38 120.1 . . ?
C37 C38 H38 120.1 . . ?
C40 C39 C38 119.3(7) . . ?
C40 C39 H39 120.4 . . ?
C38 C39 H39 120.4 . . ?
C41 C40 C39 121.1(7) . . ?
C41 C40 H40 119.4 . . ?
C39 C40 H40 119.4 . . ?
C40 C41 C42 120.1(7) . . ?
C40 C41 H41 120.0 . . ?
C42 C41 H41 120.0 . . ?
C41 C42 C37 119.8(7) . . ?
C41 C42 H42 120.1 . . ?
C37 C42 H42 120.1 . . ?
C44 C43 C48 120.2(7) . . ?
C44 C43 P2 120.1(5) . . ?
C48 C43 P2 119.1(5) . . ?
C45 C44 C43 119.9(7) . . ?
C45 C44 H44 120.0 . . ?
C43 C44 H44 120.0 . . ?
C46 C45 C44 119.6(8) . . ?
C46 C45 H45 120.2 . . ?
C44 C45 H45 120.2 . . ?
C45 C46 C47 121.0(8) . . ?
C45 C46 H46 119.5 . . ?
C47 C46 H46 119.5 . . ?
C48 C47 C46 119.7(7) . . ?
C48 C47 H47 120.1 . . ?
C46 C47 H47 120.1 . . ?
C47 C48 C43 119.5(7) . . ?
C47 C48 H48 120.2 . . ?
C43 C48 H48 120.2 . . ?
Cl2 C49 Cl1 113.9(7) . . ?
Cl2 C49 H49A 108.8 . . ?
Cl1 C49 H49A 108.8 . . ?
Cl2 C49 H49B 108.8 . . ?
Cl1 C49 H49B 108.8 . . ?
H49A C49 H49B 107.7 . . ?

loop_
_geom_bond_atom_site_label_1
_geom_bond_atom_site_label_2
_geom_bond_distance
_geom_bond_site_symmetry_2
_geom_bond_publ_flag
Ni1 P1 2.164(2) . ?
Ni1 P2 2.1741(19) . ?
Ni1 S3 2.2337(18) . ?
Ni1 S6 2.2392(19) . ?
Fe1 C3 1.779(9) . ?
Fe1 C2 1.787(8) . ?
Fe1 C1 1.795(8) . ?
Fe1 S1 2.235(2) . ?
Fe1 S2 2.327(2) . ?
Fe1 Fe2 2.6286(16) . ?
Fe2 C6 1.786(8) . ?
Fe2 C4 1.809(9) . ?
Fe2 C5 1.820(7) . ?
Fe2 C15 1.976(6) . ?
Fe2 S1 2.267(2) . ?
Fe3 C8 1.768(7) . ?
Fe3 C9 1.815(8) . ?
Fe3 C7 1.832(8) . ?
Fe3 S4 2.2412(19) . ?
Fe3 S5 2.322(2) . ?
Fe3 Fe4 2.6368(15) . ?
Fe4 C11 1.806(8) . ?
Fe4 C12 1.811(8) . ?
Fe4 C10 1.822(8) . ?
Fe4 C18 1.985(6) . ?
Fe4 S4 2.266(2) . ?
S1 C13 1.828(7) . ?
S2 C15 1.680(7) . ?
S3 C15 1.700(7) . ?
S4 C16 1.839(7) . ?
S5 C18 1.692(7) . ?
S6 C18 1.687(7) . ?
P1 C25 1.819(7) . ?
P1 C31 1.824(7) . ?
P1 C19 1.837(6) . ?
P2 C37 1.820(6) . ?
P2 C20 1.830(6) . ?
P2 C43 1.827(7) . ?
O1 C1 1.154(9) . ?
O2 C2 1.152(8) . ?
O3 C3 1.184(8) . ?
O4 C4 1.152(9) . ?
O5 C5 1.151(8) . ?
O6 C6 1.145(8) . ?
O7 C7 1.140(8) . ?
O8 C8 1.160(7) . ?
O9 C9 1.134(8) . ?
O10 C10 1.129(8) . ?
O11 C11 1.150(8) . ?
O12 C12 1.136(8) . ?
C13 C14 1.521(11) . ?
C13 H13A 0.9900 . ?
C13 H13B 0.9900 . ?
C14 H14A 0.9800 . ?
C14 H14B 0.9800 . ?
C14 H14C 0.9800 . ?
C16 C17 1.530(10) . ?
C16 H16A 0.9900 . ?
C16 H16B 0.9900 . ?
C17 H17A 0.9800 . ?
C17 H17B 0.9800 . ?
C17 H17C 0.9800 . ?
C19 C24 1.388(9) . ?
C19 C20 1.400(9) . ?
C20 C21 1.397(9) . ?
C21 C22 1.377(9) . ?
C21 H21 0.9500 . ?
C22 C23 1.391(10) . ?
C22 H22 0.9500 . ?
C23 C24 1.388(9) . ?
C23 H23 0.9500 . ?
C24 H24 0.9500 . ?
C25 C26 1.384(10) . ?
C25 C30 1.392(10) . ?
C26 C27 1.381(9) . ?
C26 H26 0.9500 . ?
C27 C28 1.382(11) . ?
C27 H27 0.9500 . ?
C28 C29 1.377(11) . ?
C28 H28 0.9500 . ?
C29 C30 1.381(10) . ?
C29 H29 0.9500 . ?
C30 H30 0.9500 . ?
C31 C32 1.394(9) . ?
C31 C36 1.409(10) . ?
C32 C33 1.397(11) . ?
C32 H32 0.9500 . ?
C33 C34 1.375(11) . ?
C33 H33 0.9500 . ?
C34 C35 1.410(10) . ?
C34 H34 0.9500 . ?
C35 C36 1.383(10) . ?
C35 H35 0.9500 . ?
C36 H36 0.9500 . ?
C37 C42 1.393(10) . ?
C37 C38 1.401(9) . ?
C38 C39 1.396(9) . ?
C38 H38 0.9500 . ?
C39 C40 1.391(11) . ?
C39 H39 0.9500 . ?
C40 C41 1.372(10) . ?
C40 H40 0.9500 . ?
C41 C42 1.392(9) . ?
C41 H41 0.9500 . ?
C42 H42 0.9500 . ?
C43 C44 1.393(9) . ?
C43 C48 1.395(9) . ?
C44 C45 1.389(11) . ?
C44 H44 0.9500 . ?
C45 C46 1.373(11) . ?
C45 H45 0.9500 . ?
C46 C47 1.395(11) . ?
C46 H46 0.9500 . ?
C47 C48 1.383(10) . ?
C47 H47 0.9500 . ?
C48 H48 0.9500 . ?
C49 Cl2 1.735(11) . ?
C49 Cl1 1.787(11) . ?
C49 H49A 0.9900 . ?
C49 H49B 0.9900 . ?

loop_
_geom_torsion_atom_site_label_1
_geom_torsion_atom_site_label_2
_geom_torsion_atom_site_label_3
_geom_torsion_atom_site_label_4
_geom_torsion
_geom_torsion_site_symmetry_1
_geom_torsion_site_symmetry_2
_geom_torsion_site_symmetry_3
_geom_torsion_site_symmetry_4
_geom_torsion_publ_flag
C3 Fe1 Fe2 C6 -1.6(3) . . . . ?
C2 Fe1 Fe2 C6 -93.6(3) . . . . ?
C1 Fe1 Fe2 C6 145.3(6) . . . . ?
S1 Fe1 Fe2 C6 176.1(2) . . . . ?
S2 Fe1 Fe2 C6 86.0(2) . . . . ?
C3 Fe1 Fe2 C4 -151.3(6) . . . . ?
C2 Fe1 Fe2 C4 116.8(6) . . . . ?
C1 Fe1 Fe2 C4 -4.4(8) . . . . ?
S1 Fe1 Fe2 C4 26.5(5) . . . . ?
S2 Fe1 Fe2 C4 -63.7(5) . . . . ?
C3 Fe1 Fe2 C5 92.4(3) . . . . ?
C2 Fe1 Fe2 C5 0.5(3) . . . . ?
C1 Fe1 Fe2 C5 -120.7(6) . . . . ?
S1 Fe1 Fe2 C5 -89.9(2) . . . . ?
S2 Fe1 Fe2 C5 -180.0(2) . . . . ?
C3 Fe1 Fe2 C15 -84.2(3) . . . . ?
C2 Fe1 Fe2 C15 -176.1(3) . . . . ?
C1 Fe1 Fe2 C15 62.8(6) . . . . ?
S1 Fe1 Fe2 C15 93.61(19) . . . . ?
S2 Fe1 Fe2 C15 3.47(19) . . . . ?
C3 Fe1 Fe2 S1 -177.8(2) . . . . ?
C2 Fe1 Fe2 S1 90.3(2) . . . . ?
C1 Fe1 Fe2 S1 -30.8(6) . . . . ?
S2 Fe1 Fe2 S1 -90.14(8) . . . . ?
C8 Fe3 Fe4 C11 0.6(3) . . . . ?
C9 Fe3 Fe4 C11 -91.6(3) . . . . ?
C7 Fe3 Fe4 C11 125.1(6) . . . . ?
S4 Fe3 Fe4 C11 91.8(2) . . . . ?
S5 Fe3 Fe4 C11 -177.8(2) . . . . ?
C8 Fe3 Fe4 C12 93.5(3) . . . . ?
C9 Fe3 Fe4 C12 1.4(3) . . . . ?
C7 Fe3 Fe4 C12 -142.0(6) . . . . ?
S4 Fe3 Fe4 C12 -175.2(2) . . . . ?
S5 Fe3 Fe4 C12 -84.8(2) . . . . ?
C8 Fe3 Fe4 C10 -112.6(5) . . . . ?
C9 Fe3 Fe4 C10 155.2(5) . . . . ?
C7 Fe3 Fe4 C10 11.9(7) . . . . ?
S4 Fe3 Fe4 C10 -21.4(4) . . . . ?
S5 Fe3 Fe4 C10 69.0(5) . . . . ?
C8 Fe3 Fe4 C18 177.1(3) . . . . ?
C9 Fe3 Fe4 C18 85.0(3) . . . . ?
C7 Fe3 Fe4 C18 -58.4(6) . . . . ?
S4 Fe3 Fe4 C18 -91.61(19) . . . . ?
S5 Fe3 Fe4 C18 -1.20(18) . . . . ?
C8 Fe3 Fe4 S4 -91.2(2) . . . . ?
C9 Fe3 Fe4 S4 176.6(2) . . . . ?
C7 Fe3 Fe4 S4 33.3(6) . . . . ?
S5 Fe3 Fe4 S4 90.42(8) . . . . ?
C3 Fe1 S1 C13 111.4(5) . . . . ?
C2 Fe1 S1 C13 11.7(4) . . . . ?
C1 Fe1 S1 C13 -84.3(4) . . . . ?
S2 Fe1 S1 C13 -174.2(3) . . . . ?
Fe2 Fe1 S1 C13 107.3(3) . . . . ?
C3 Fe1 S1 Fe2 4.1(5) . . . . ?
C2 Fe1 S1 Fe2 -95.6(3) . . . . ?
C1 Fe1 S1 Fe2 168.4(2) . . . . ?
S2 Fe1 S1 Fe2 78.49(6) . . . . ?
C6 Fe2 S1 C13 -118.0(6) . . . . ?
C4 Fe2 S1 C13 83.2(4) . . . . ?
C5 Fe2 S1 C13 -14.0(4) . . . . ?
C15 Fe2 S1 C13 173.1(4) . . . . ?
Fe1 Fe2 S1 C13 -109.1(3) . . . . ?
C6 Fe2 S1 Fe1 -9.0(5) . . . . ?
C4 Fe2 S1 Fe1 -167.7(2) . . . . ?
C5 Fe2 S1 Fe1 95.1(2) . . . . ?
C15 Fe2 S1 Fe1 -77.8(2) . . . . ?
C3 Fe1 S2 C15 88.7(3) . . . . ?
C2 Fe1 S2 C15 0(2) . . . . ?
C1 Fe1 S2 C15 -165.0(3) . . . . ?
S1 Fe1 S2 C15 -59.6(2) . . . . ?
Fe2 Fe1 S2 C15 -4.0(2) . . . . ?
P1 Ni1 S3 C15 -109.1(2) . . . . ?
P2 Ni1 S3 C15 -23.9(5) . . . . ?
S6 Ni1 S3 C15 81.6(2) . . . . ?
C8 Fe3 S4 C16 -10.4(4) . . . . ?
C9 Fe3 S4 C16 -112.8(5) . . . . ?
C7 Fe3 S4 C16 85.7(4) . . . . ?
S5 Fe3 S4 C16 175.4(3) . . . . ?
Fe4 Fe3 S4 C16 -106.5(3) . . . . ?
C8 Fe3 S4 Fe4 96.0(2) . . . . ?
C9 Fe3 S4 Fe4 -6.3(4) . . . . ?
C7 Fe3 S4 Fe4 -167.9(2) . . . . ?
S5 Fe3 S4 Fe4 -78.13(7) . . . . ?
C11 Fe4 S4 C16 16.5(3) . . . . ?
C12 Fe4 S4 C16 120.8(6) . . . . ?
C10 Fe4 S4 C16 -80.7(3) . . . . ?
C18 Fe4 S4 C16 -171.1(3) . . . . ?
Fe3 Fe4 S4 C16 109.4(3) . . . . ?
C11 Fe4 S4 Fe3 -92.9(2) . . . . ?
C12 Fe4 S4 Fe3 11.4(6) . . . . ?
C10 Fe4 S4 Fe3 169.9(2) . . . . ?
C18 Fe4 S4 Fe3 79.5(2) . . . . ?
C8 Fe3 S5 C18 -14.1(19) . . . . ?
C9 Fe3 S5 C18 -92.5(3) . . . . ?
C7 Fe3 S5 C18 163.4(3) . . . . ?
S4 Fe3 S5 C18 56.8(2) . . . . ?
Fe4 Fe3 S5 C18 1.4(2) . . . . ?
P1 Ni1 S6 C18 -23.8(5) . . . . ?
P2 Ni1 S6 C18 -116.4(2) . . . . ?
S3 Ni1 S6 C18 75.6(2) . . . . ?
P2 Ni1 P1 C25 -133.0(3) . . . . ?
S3 Ni1 P1 C25 34.6(3) . . . . ?
S6 Ni1 P1 C25 133.9(4) . . . . ?
P2 Ni1 P1 C31 104.8(2) . . . . ?
S3 Ni1 P1 C31 -87.6(2) . . . . ?
S6 Ni1 P1 C31 11.7(5) . . . . ?
P2 Ni1 P1 C19 -9.1(2) . . . . ?
S3 Ni1 P1 C19 158.5(2) . . . . ?
S6 Ni1 P1 C19 -102.1(5) . . . . ?
P1 Ni1 P2 C37 -113.7(3) . . . . ?
S3 Ni1 P2 C37 160.7(4) . . . . ?
S6 Ni1 P2 C37 55.3(3) . . . . ?
P1 Ni1 P2 C20 8.4(2) . . . . ?
S3 Ni1 P2 C20 -77.2(4) . . . . ?
S6 Ni1 P2 C20 177.5(2) . . . . ?
P1 Ni1 P2 C43 122.0(2) . . . . ?
S3 Ni1 P2 C43 36.4(5) . . . . ?
S6 Ni1 P2 C43 -69.0(2) . . . . ?
C3 Fe1 C1 O1 162(25) . . . . ?
C2 Fe1 C1 O1 -105(25) . . . . ?
S1 Fe1 C1 O1 -9(25) . . . . ?
S2 Fe1 C1 O1 73(25) . . . . ?
Fe2 Fe1 C1 O1 17(25) . . . . ?
C3 Fe1 C2 O2 58(14) . . . . ?
C1 Fe1 C2 O2 -48(14) . . . . ?
S1 Fe1 C2 O2 -154(14) . . . . ?
S2 Fe1 C2 O2 147(12) . . . . ?
Fe2 Fe1 C2 O2 151(14) . . . . ?
C2 Fe1 C3 O3 -3(21) . . . . ?
C1 Fe1 C3 O3 92(21) . . . . ?
S1 Fe1 C3 O3 -103(21) . . . . ?
S2 Fe1 C3 O3 -176(100) . . . . ?
Fe2 Fe1 C3 O3 -100(21) . . . . ?
C6 Fe2 C4 O4 -100(17) . . . . ?
C5 Fe2 C4 O4 166(17) . . . . ?
C15 Fe2 C4 O4 -14(17) . . . . ?
S1 Fe2 C4 O4 71(17) . . . . ?
Fe1 Fe2 C4 O4 50(18) . . . . ?
C6 Fe2 C5 O5 -38(13) . . . . ?
C4 Fe2 C5 O5 65(13) . . . . ?
C15 Fe2 C5 O5 -111(13) . . . . ?
S1 Fe2 C5 O5 166(13) . . . . ?
Fe1 Fe2 C5 O5 -140(13) . . . . ?
C4 Fe2 C6 O6 58(100) . . . . ?
C5 Fe2 C6 O6 155(100) . . . . ?
C15 Fe2 C6 O6 -31(100) . . . . ?
S1 Fe2 C6 O6 -100(100) . . . . ?
Fe1 Fe2 C6 O6 -108(100) . . . . ?
C8 Fe3 C7 O7 58(26) . . . . ?
C9 Fe3 C7 O7 150(26) . . . . ?
S4 Fe3 C7 O7 -40(26) . . . . ?
S5 Fe3 C7 O7 -122(26) . . . . ?
Fe4 Fe3 C7 O7 -68(26) . . . . ?
C9 Fe3 C8 O8 -61(19) . . . . ?
C7 Fe3 C8 O8 43(19) . . . . ?
S4 Fe3 C8 O8 150(19) . . . . ?
S5 Fe3 C8 O8 -140(18) . . . . ?
Fe4 Fe3 C8 O8 -155(19) . . . . ?
C8 Fe3 C9 O9 -29(20) . . . . ?
C7 Fe3 C9 O9 -124(20) . . . . ?
S4 Fe3 C9 O9 74(20) . . . . ?
S5 Fe3 C9 O9 145(20) . . . . ?
Fe4 Fe3 C9 O9 69(20) . . . . ?
C11 Fe4 C10 O10 -110(13) . . . . ?
C12 Fe4 C10 O10 156(13) . . . . ?
C18 Fe4 C10 O10 70(13) . . . . ?
S4 Fe4 C10 O10 -15(13) . . . . ?
Fe3 Fe4 C10 O10 3(14) . . . . ?
C12 Fe4 C11 O11 44(23) . . . . ?
C10 Fe4 C11 O11 -59(23) . . . . ?
C18 Fe4 C11 O11 121(22) . . . . ?
S4 Fe4 C11 O11 -159(23) . . . . ?
Fe3 Fe4 C11 O11 147(23) . . . . ?
C11 Fe4 C12 O12 -40(100) . . . . ?
C10 Fe4 C12 O12 57(100) . . . . ?
C18 Fe4 C12 O12 147(100) . . . . ?
S4 Fe4 C12 O12 -145(100) . . . . ?
Fe3 Fe4 C12 O12 -136(100) . . . . ?
Fe1 S1 C13 C14 -161.2(5) . . . . ?
Fe2 S1 C13 C14 -82.2(6) . . . . ?
Fe1 S2 C15 S3 -173.1(4) . . . . ?
Fe1 S2 C15 Fe2 5.6(3) . . . . ?
Ni1 S3 C15 S2 -5.3(4) . . . . ?
Ni1 S3 C15 Fe2 176.1(3) . . . . ?
C6 Fe2 C15 S2 -107.9(4) . . . . ?
C4 Fe2 C15 S2 149.2(4) . . . . ?
C5 Fe2 C15 S2 -34(3) . . . . ?
S1 Fe2 C15 S2 48.7(3) . . . . ?
Fe1 Fe2 C15 S2 -5.1(3) . . . . ?
C6 Fe2 C15 S3 70.7(4) . . . . ?
C4 Fe2 C15 S3 -32.1(4) . . . . ?
C5 Fe2 C15 S3 145(2) . . . . ?
S1 Fe2 C15 S3 -132.6(4) . . . . ?
Fe1 Fe2 C15 S3 173.6(4) . . . . ?
Fe3 S4 C16 C17 152.2(5) . . . . ?
Fe4 S4 C16 C17 73.2(6) . . . . ?
Ni1 S6 C18 S5 5.1(4) . . . . ?
Ni1 S6 C18 Fe4 -176.4(3) . . . . ?
Fe3 S5 C18 S6 176.8(4) . . . . ?
Fe3 S5 C18 Fe4 -1.9(3) . . . . ?
C11 Fe4 C18 S6 -150(2) . . . . ?
C12 Fe4 C18 S6 -73.5(5) . . . . ?
C10 Fe4 C18 S6 29.7(4) . . . . ?
S4 Fe4 C18 S6 129.0(4) . . . . ?
Fe3 Fe4 C18 S6 -176.9(4) . . . . ?
C11 Fe4 C18 S5 28(2) . . . . ?
C12 Fe4 C18 S5 105.2(4) . . . . ?
C10 Fe4 C18 S5 -151.6(4) . . . . ?
S4 Fe4 C18 S5 -52.4(3) . . . . ?
Fe3 Fe4 C18 S5 1.7(3) . . . . ?
C25 P1 C19 C24 -34.9(7) . . . . ?
C31 P1 C19 C24 78.5(6) . . . . ?
Ni1 P1 C19 C24 -168.7(5) . . . . ?
C25 P1 C19 C20 141.8(5) . . . . ?
C31 P1 C19 C20 -104.7(5) . . . . ?
Ni1 P1 C19 C20 8.1(6) . . . . ?
C24 C19 C20 C21 -3.0(10) . . . . ?
P1 C19 C20 C21 -179.9(5) . . . . ?
C24 C19 C20 P2 175.5(5) . . . . ?
P1 C19 C20 P2 -1.3(7) . . . . ?
C37 P2 C20 C21 -55.6(7) . . . . ?
C43 P2 C20 C21 57.0(6) . . . . ?
Ni1 P2 C20 C21 172.5(5) . . . . ?
C37 P2 C20 C19 125.9(5) . . . . ?
C43 P2 C20 C19 -121.5(5) . . . . ?
Ni1 P2 C20 C19 -5.9(6) . . . . ?
C19 C20 C21 C22 1.1(10) . . . . ?
P2 C20 C21 C22 -177.3(5) . . . . ?
C20 C21 C22 C23 0.0(11) . . . . ?
C21 C22 C23 C24 0.8(11) . . . . ?
C22 C23 C24 C19 -2.6(11) . . . . ?
C20 C19 C24 C23 3.8(10) . . . . ?
P1 C19 C24 C23 -179.7(5) . . . . ?
C31 P1 C25 C26 166.9(5) . . . . ?
C19 P1 C25 C26 -80.2(6) . . . . ?
Ni1 P1 C25 C26 45.9(6) . . . . ?
C31 P1 C25 C30 -15.3(6) . . . . ?
C19 P1 C25 C30 97.6(6) . . . . ?
Ni1 P1 C25 C30 -136.3(5) . . . . ?
C30 C25 C26 C27 -1.3(10) . . . . ?
P1 C25 C26 C27 176.5(5) . . . . ?
C25 C26 C27 C28 2.2(10) . . . . ?
C26 C27 C28 C29 -1.8(11) . . . . ?
C27 C28 C29 C30 0.7(12) . . . . ?
C28 C29 C30 C25 0.2(11) . . . . ?
C26 C25 C30 C29 0.2(10) . . . . ?
P1 C25 C30 C29 -177.5(5) . . . . ?
C25 P1 C31 C32 136.2(6) . . . . ?
C19 P1 C31 C32 24.2(7) . . . . ?
Ni1 P1 C31 C32 -92.0(6) . . . . ?
C25 P1 C31 C36 -52.9(6) . . . . ?
C19 P1 C31 C36 -164.9(5) . . . . ?
Ni1 P1 C31 C36 78.9(6) . . . . ?
C36 C31 C32 C33 -0.2(11) . . . . ?
P1 C31 C32 C33 170.8(6) . . . . ?
C31 C32 C33 C34 0.3(13) . . . . ?
C32 C33 C34 C35 -0.9(12) . . . . ?
C33 C34 C35 C36 1.4(11) . . . . ?
C34 C35 C36 C31 -1.3(11) . . . . ?
C32 C31 C36 C35 0.7(10) . . . . ?
P1 C31 C36 C35 -170.4(6) . . . . ?
C20 P2 C37 C42 -93.5(6) . . . . ?
C43 P2 C37 C42 155.3(5) . . . . ?
Ni1 P2 C37 C42 30.5(6) . . . . ?
C20 P2 C37 C38 79.3(6) . . . . ?
C43 P2 C37 C38 -31.8(6) . . . . ?
Ni1 P2 C37 C38 -156.6(5) . . . . ?
C42 C37 C38 C39 -1.1(10) . . . . ?
P2 C37 C38 C39 -173.8(5) . . . . ?
C37 C38 C39 C40 0.8(11) . . . . ?
C38 C39 C40 C41 0.0(12) . . . . ?
C39 C40 C41 C42 -0.5(12) . . . . ?
C40 C41 C42 C37 0.2(11) . . . . ?
C38 C37 C42 C41 0.6(11) . . . . ?
P2 C37 C42 C41 173.7(5) . . . . ?
C37 P2 C43 C44 141.4(5) . . . . ?
C20 P2 C43 C44 30.3(6) . . . . ?
Ni1 P2 C43 C44 -85.9(5) . . . . ?
C37 P2 C43 C48 -47.5(6) . . . . ?
C20 P2 C43 C48 -158.6(5) . . . . ?
Ni1 P2 C43 C48 85.2(5) . . . . ?
C48 C43 C44 C45 0.6(10) . . . . ?
P2 C43 C44 C45 171.6(6) . . . . ?
C43 C44 C45 C46 1.2(12) . . . . ?
C44 C45 C46 C47 -2.6(12) . . . . ?
C45 C46 C47 C48 2.2(11) . . . . ?
C46 C47 C48 C43 -0.4(11) . . . . ?
C44 C43 C48 C47 -0.9(10) . . . . ?
P2 C43 C48 C47 -172.1(5) . . . . ?
